data_9011249
loop_
_publ_author_name
'Marsh, R. E.'
'Herbstein, F. H.'

_publ_section_title
;
 More space-group changes
;
_journal_coden_ASTM ASBSDK
_journal_issue 1
_journal_name_full
;
 Acta Crystallographica, Section B: Structural Science
;
_journal_page_first 77
_journal_page_last 88
_journal_paper_doi 10.1107/s0108768187009492
_journal_volume 44
_journal_year 1988
_chemical_formula_structural As2O(SO4)2
_chemical_formula_sum 'As2 O9 S2'
_space_group_IT_number 14
_symmetry_space_group_name_Hall '-P 2ybc'
_symmetry_space_group_name_H-M 'P 1 21/c 1'
_cell_angle_alpha 90
_cell_angle_beta 94.34
_cell_angle_gamma 90
_cell_length_a 6.650
_cell_length_b 6.671
_cell_length_c 16.612
_cell_formula_units_Z 4
_cell_volume 734.831
_database_code_amcsd 0009816
_exptl_crystal_density_diffrn 3.236
_cod_original_formula_sum 'As2 S2 O9'
_cod_database_code 9011249
_amcsd_formula_title As2O(SO4)2

loop_
_space_group_symop_operation_xyz
x,y,z
x,1/2-y,1/2+z
-x,1/2+y,1/2-z
-x,-y,-z

loop_
_atom_site_label
_atom_site_fract_x
_atom_site_fract_y
_atom_site_fract_z
_atom_site_U_iso_or_equiv
As1 0.30120 0.26600 0.03510 0.01590
As2 0.18490 0.12270 0.20690 0.01850
S1 -0.14740 0.22570 0.07110 0.01730
S2 0.27570 0.57400 0.17560 0.02060
O1 0.32550 0.11980 0.12250 0.02090
O2 0.02830 0.24360 0.01700 0.03580
O3 -0.06610 0.12050 0.14720 0.04370
O4 -0.29200 0.09500 0.03120 0.04440
O5 -0.22490 0.41370 0.08840 0.05880
O6 0.28890 0.50890 0.08910 0.03340
O7 0.18550 0.39710 0.22170 0.05390
O8 0.13100 0.72700 0.17430 0.04110
O9 0.47000 0.61980 0.20760 0.07460

loop_
_cod_related_entry_id
_cod_related_entry_database
_cod_related_entry_code
1 AMCSD 0009816
